data_4350393
loop_
_publ_author_name
'Yamamoto, Chihiro'
'Nishikawa, Hiroyuki'
'Nihei, Masayuki'
'Shiga, Takuya'
'Hedo, Masato'
'Uwatoko, Yoshiya'
'Sawa, Hiroshi'
'Kitagawa, Hiroshi'
'Taguchi, Yasujiro'
'Iwasa, Yoshihiro'
'Oshio, Hiroki'

_publ_section_title
;
 Electrical conducting bis(oxalato)platinate complex with direct
 connection of CuII ions.
;
_journal_issue 25
_journal_name_full 'Inorganic chemistry'
_journal_page_first 10270
_journal_page_last 10276
_journal_paper_doi 10.1021/ic0607742
_journal_volume 45
_journal_year 2006
_chemical_formula_sum 'C88 H67 Cu6 N12 O82 Pt7'
_chemical_formula_weight 4351.41
_space_group_IT_number 2
_space_group_name_Hall '-P 1'
_space_group_name_H-M_alt 'P -1'
_atom_sites_solution_hydrogens geom
_atom_sites_solution_primary direct
_atom_sites_solution_secondary difmap
_audit_creation_method SHELXL-97
_cell_angle_alpha 78.283(6)
_cell_angle_beta 73.745(6)
_cell_angle_gamma 71.742(7)
_cell_formula_units_Z 2
_cell_length_a 15.910(6)
_cell_length_b 19.772(8)
_cell_length_c 20.594(8)
_cell_measurement_temperature 293(2)
_cell_volume 5859(4)
_computing_structure_refinement 'SHELXL-97 (Sheldrick, 1997)'
_computing_structure_solution 'SHELXS-97 (Sheldrick, 1990)'
_diffrn_ambient_temperature 293(2)
_diffrn_detector_area_resol_mean '8.366 [pixels/mm]'
_diffrn_measured_fraction_theta_full 0.989
_diffrn_measured_fraction_theta_max 0.989
_diffrn_radiation_monochromator graphite
_diffrn_radiation_source 'fine-focus sealed tube'
_diffrn_radiation_type MoK\a
_diffrn_radiation_wavelength 0.71073
_diffrn_reflns_av_R_equivalents 0.1138
_diffrn_reflns_av_sigmaI/netI 0.0914
_diffrn_reflns_limit_h_max 14
_diffrn_reflns_limit_h_min -17
_diffrn_reflns_limit_k_max 21
_diffrn_reflns_limit_k_min -21
_diffrn_reflns_limit_l_max 22
_diffrn_reflns_limit_l_min -22
_diffrn_reflns_number 26782
_diffrn_reflns_theta_full 23.33
_diffrn_reflns_theta_max 23.33
_diffrn_reflns_theta_min 1.04
_exptl_absorpt_coefficient_mu 9.512
_exptl_absorpt_correction_type numerical
_exptl_crystal_colour black
_exptl_crystal_density_diffrn 2.467
_exptl_crystal_density_method 'not measured'
_exptl_crystal_description 'pillar-shaped crystals'
_exptl_crystal_F_000 4110
_exptl_crystal_size_max 0.46
_exptl_crystal_size_mid 0.06
_exptl_crystal_size_min 0.03
_refine_diff_density_max 2.338
_refine_diff_density_min -2.318
_refine_diff_density_rms 0.244
_refine_ls_extinction_method none
_refine_ls_goodness_of_fit_ref 0.949
_refine_ls_hydrogen_treatment mixed
_refine_ls_matrix_type full
_refine_ls_number_parameters 1775
_refine_ls_number_reflns 16806
_refine_ls_number_restraints 84
_refine_ls_restrained_S_all 0.947
_refine_ls_R_factor_all 0.0582
_refine_ls_R_factor_gt 0.0427
_refine_ls_shift/su_max 0.768
_refine_ls_shift/su_mean 0.007
_refine_ls_structure_factor_coef Fsqd
_refine_ls_weighting_details 'calc w=1/[\s^2^(Fo^2^)+(0.0392P)^2^+0.0000P] where P=(Fo^2^+2Fc^2^)/3'
_refine_ls_weighting_scheme calc
_refine_ls_wR_factor_gt 0.1004
_refine_ls_wR_factor_ref 0.1066
_reflns_number_gt 11994
_reflns_number_total 16806
_reflns_threshold_expression >2sigma(I)
_cod_data_source_file ic0607742si20060508_122950.cif
_cod_data_source_block pt200kf
_cod_database_code 4350393

loop_
_symmetry_equiv_pos_as_xyz
'x, y, z'
'-x, -y, -z'

loop_
_atom_site_label
_atom_site_type_symbol
_atom_site_fract_x
_atom_site_fract_y
_atom_site_fract_z
_atom_site_U_iso_or_equiv
_atom_site_adp_type
_atom_site_occupancy
_atom_site_symmetry_multiplicity
_atom_site_calc_flag
_atom_site_refinement_flags
Pt1 Pt 0.25037(3) 0.504472(17) 0.748647(16) 0.01351(10) Uani 1 1 d .
Pt2 Pt 0.25096(3) 1.355453(17) 0.760551(16) 0.01431(10) Uani 1 1 d .
Pt3 Pt 0.25291(3) 1.206814(18) 0.774571(17) 0.01511(11) Uani 1 1 d .
Pt4 Pt 0.25597(3) 1.062763(18) 0.764978(17) 0.01592(11) Uani 1 1 d .
Pt5 Pt 0.24653(3) 0.931227(17) 0.746017(16) 0.01534(11) Uani 1 1 d .
Pt6 Pt 0.23999(3) 0.795521(18) 0.734090(17) 0.01429(11) Uani 1 1 d .
Pt7 Pt 0.24743(3) 0.651405(17) 0.738076(16) 0.01335(10) Uani 1 1 d .
Cu1 Cu 0.20915(9) 1.04429(6) 1.05707(6) 0.0249(3) Uani 1 1 d .
Cu2 Cu 0.22995(9) 0.65112(6) 0.02631(5) 0.0233(3) Uani 1 1 d .
Cu3 Cu 0.20898(9) 0.34538(6) 0.04631(5) 0.0231(3) Uani 1 1 d .
Cu4 Cu 0.26160(9) 0.33911(6) 0.47658(5) 0.0207(3) Uani 1 1 d .
Cu5 Cu 0.28692(9) 0.66715(6) 0.45377(5) 0.0255(3) Uani 1 1 d .
Cu6 Cu 0.31094(9) 0.95132(6) 0.44400(5) 0.0217(3) Uani 1 1 d .
O1 O 0.2077(5) 0.4993(3) 0.8498(3) 0.0193(16) Uani 1 1 d .
O2 O 0.1170(5) 0.5359(3) 0.7534(3) 0.0154(15) Uani 1 1 d .
O3 O 0.3844(5) 0.4715(3) 0.7443(3) 0.0170(15) Uani 1 1 d .
O4 O 0.2926(5) 0.5097(3) 0.6471(3) 0.0215(16) Uani 1 1 d .
O5 O 0.0803(5) 0.5151(3) 0.9311(3) 0.0294(18) Uani 1 1 d .
O6 O -0.0138(5) 0.5533(3) 0.8299(3) 0.0244(16) Uani 1 1 d .
O7 O 0.5158(5) 0.4461(3) 0.6675(3) 0.0256(17) Uani 1 1 d .
O8 O 0.4191(5) 0.4898(3) 0.5658(3) 0.0269(17) Uani 1 1 d .
O9 O 0.3845(5) 1.3269(3) 0.7158(3) 0.0227(17) Uani 1 1 d .
O10 O 0.2981(5) 1.3374(3) 0.8440(3) 0.0231(16) Uani 1 1 d .
O11 O 0.2027(5) 1.3720(3) 0.6766(3) 0.0189(15) Uani 1 1 d .
O12 O 0.1188(5) 1.3824(3) 0.8061(3) 0.0220(17) Uani 1 1 d .
O13 O 0.5178(5) 1.2883(3) 0.7427(3) 0.0250(16) Uani 1 1 d .
O14 O 0.4269(5) 1.3082(3) 0.8773(3) 0.0303(18) Uani 1 1 d .
O15 O 0.0726(5) 1.3961(3) 0.6466(3) 0.0270(17) Uani 1 1 d .
O16 O -0.0156(5) 1.4140(3) 0.7795(3) 0.0259(17) Uani 1 1 d .
O17 O 0.1953(5) 1.1964(3) 0.8748(3) 0.0218(16) Uani 1 1 d .
O18 O 0.1238(5) 1.2425(3) 0.7689(3) 0.0191(16) Uani 1 1 d .
O19 O 0.3832(5) 1.1684(3) 0.7804(3) 0.0190(16) Uani 1 1 d .
O20 O 0.3069(5) 1.2202(3) 0.6746(3) 0.0179(15) Uani 1 1 d .
O21 O 0.0617(5) 1.2015(4) 0.9437(3) 0.040(2) Uani 1 1 d .
O22 O -0.0148(5) 1.2523(3) 0.8332(3) 0.0294(17) Uani 1 1 d .
O23 O 0.5144(5) 1.1195(4) 0.7102(3) 0.0349(19) Uani 1 1 d .
O24 O 0.4409(5) 1.2055(3) 0.6026(3) 0.0278(17) Uani 1 1 d .
O25 O 0.3542(5) 1.0206(3) 0.8165(3) 0.0248(17) Uani 1 1 d .
O26 O 0.1757(4) 1.0559(3) 0.8596(3) 0.0179(15) Uani 1 1 d .
O27 O 0.3379(5) 1.0682(3) 0.6713(3) 0.0204(16) Uani 1 1 d .
O28 O 0.1579(5) 1.1091(3) 0.7134(3) 0.0269(17) Uani 1 1 d .
O29 O 0.3734(5) 1.0106(4) 0.9215(3) 0.0352(19) Uani 1 1 d .
O30 O 0.1822(5) 1.0371(3) 0.9680(3) 0.0263(17) Uani 1 1 d .
O31 O 0.3317(5) 1.1181(3) 0.5650(3) 0.0320(19) Uani 1 1 d .
O32 O 0.1414(5) 1.1666(3) 0.6119(3) 0.034(2) Uani 1 1 d .
O33 O 0.3822(4) 0.9044(3) 0.7170(3) 0.0201(16) Uani 1 1 d .
O34 O 0.2691(5) 0.8917(3) 0.8383(3) 0.0215(16) Uani 1 1 d .
O35 O 0.2197(5) 0.9680(3) 0.6537(3) 0.0234(17) Uani 1 1 d .
O36 O 0.1123(5) 0.9624(3) 0.7773(3) 0.0268(17) Uani 1 1 d .
O37 O 0.5022(5) 0.8587(3) 0.7628(3) 0.0290(17) Uani 1 1 d .
O38 O 0.3836(5) 0.8289(3) 0.8854(3) 0.0322(19) Uani 1 1 d .
O39 O 0.1033(5) 1.0084(4) 0.6050(4) 0.041(2) Uani 1 1 d .
O40 O -0.0070(6) 1.0263(4) 0.7371(4) 0.049(2) Uani 1 1 d .
O41 O 0.1777(5) 0.7843(3) 0.8324(3) 0.0211(16) Uani 1 1 d .
O42 O 0.1131(5) 0.8338(3) 0.7215(3) 0.0211(16) Uani 1 1 d .
O43 O 0.0402(5) 0.7940(4) 0.8975(3) 0.0361(19) Uani 1 1 d .
O44 O -0.0287(5) 0.8646(4) 0.7844(3) 0.0333(18) Uani 1 1 d .
O45 O 0.3671(4) 0.7584(3) 0.7471(3) 0.0165(15) Uani 1 1 d .
O46 O 0.3040(5) 0.8059(3) 0.6352(3) 0.0148(14) Uani 1 1 d .
O47 O 0.5087(5) 0.7435(3) 0.6859(3) 0.0235(16) Uani 1 1 d .
O48 O 0.4419(5) 0.7960(3) 0.5709(3) 0.0295(17) Uani 1 1 d .
O49 O 0.3800(4) 0.6256(3) 0.6925(3) 0.0193(15) Uani 1 1 d .
O50 O 0.2954(5) 0.6320(3) 0.8221(3) 0.0179(15) Uani 1 1 d .
O51 O 0.2011(5) 0.6709(3) 0.6540(3) 0.0193(15) Uani 1 1 d .
O52 O 0.1146(5) 0.6773(3) 0.7820(3) 0.0222(16) Uani 1 1 d .
O53 O 0.5145(5) 0.5827(3) 0.7187(3) 0.0228(16) Uani 1 1 d .
O54 O 0.4265(5) 0.6039(3) 0.8526(3) 0.0216(16) Uani 1 1 d .
O55 O 0.0742(5) 0.6942(3) 0.6196(3) 0.0264(17) Uani 1 1 d .
O56 O -0.0192(5) 0.7096(3) 0.7547(3) 0.0236(16) Uani 1 1 d .
O57 O 0.1363(5) 1.1438(3) 1.0494(3) 0.0293(18) Uani 1 1 d .
H57 H 0.0929 1.1470 1.0338 0.044 Uiso 1 1 calc R
O58 O 0.0910(6) 1.0074(5) 1.1176(4) 0.066(3) Uani 1 1 d .
H58 H 0.0763 1.0199 1.1557 0.099 Uiso 1 1 calc R
O59 O 0.1517(5) 0.7435(3) 0.0539(3) 0.035(2) Uani 1 1 d .
H59 H 0.1607 0.7756 0.0228 0.053 Uiso 1 1 calc R
O60 O 0.1779(5) 0.6656(3) -0.0540(3) 0.0302(17) Uani 1 1 d .
H60 H 0.1373 0.7033 -0.0539 0.045 Uiso 1 1 calc R
O61 O 0.3542(5) 0.6963(3) -0.0471(3) 0.037(2) Uani 1 1 d .
H61 H 0.3984 0.6625 -0.0584 0.055 Uiso 1 1 calc R
O62 O 0.1137(5) 0.5915(4) 0.0895(4) 0.041(2) Uani 1 1 d .
H62 H 0.0671 0.6102 0.0755 0.062 Uiso 1 1 calc R
O63 O 0.1299(5) 0.4468(3) 0.0488(3) 0.0232(16) Uani 1 1 d .
H63 H 0.0787 0.4467 0.0717 0.035 Uiso 1 1 calc R
O64 O 0.1758(5) 0.3439(4) -0.0372(3) 0.039(2) Uani 1 1 d .
H64 H 0.2174 0.3496 -0.0700 0.059 Uiso 1 1 calc R
O65 O 0.1022(5) 0.2955(4) 0.1082(3) 0.0298(18) Uani 1 1 d .
H65 H 0.0602 0.3061 0.0890 0.045 Uiso 1 1 calc R
O66 O 0.3147(5) 0.3261(3) 0.5552(3) 0.0217(16) Uani 1 1 d .
H66 H 0.3627 0.2942 0.5504 0.033 Uiso 1 1 calc R
O67 O 0.3182(6) 0.2346(3) 0.4660(3) 0.036(2) Uani 1 1 d .
H67 H 0.3104 0.2106 0.5035 0.053 Uiso 1 1 calc R
O68 O 0.1295(5) 0.3062(3) 0.5480(3) 0.0340(19) Uani 1 1 d .
H68 H 0.0854 0.3416 0.5502 0.051 Uiso 1 1 calc R
O69 O 0.4023(5) 0.3545(3) 0.4085(3) 0.0321(18) Uani 1 1 d .
H69 H 0.4426 0.3173 0.4132 0.048 Uiso 1 1 calc R
O70 O 0.3230(5) 0.6687(4) 0.5357(3) 0.0357(19) Uani 1 1 d .
H70 H 0.3783 0.6518 0.5301 0.054 Uiso 1 1 calc R
O71 O 0.3604(5) 0.5655(3) 0.4489(3) 0.0254(17) Uani 1 1 d .
H71 H 0.3769 0.5490 0.4846 0.038 Uiso 1 1 calc R
O72 O 0.4040(5) 0.7062(3) 0.3935(3) 0.0256(16) Uani 1 1 d .
H72 H 0.4474 0.6875 0.4112 0.038 Uiso 1 1 calc R
O73 O 0.3302(5) 0.9724(3) 0.5277(3) 0.0252(16) Uani 1 1 d .
H73 H 0.3837 0.9547 0.5292 0.038 Uiso 1 1 calc R
O74 O 0.3870(5) 0.8525(3) 0.4567(3) 0.0212(16) Uani 1 1 d .
H74 H 0.4283 0.8518 0.4736 0.032 Uiso 1 1 calc R
O75 O 0.4333(6) 0.9974(4) 0.3797(4) 0.045(2) Uani 1 1 d .
H75 H 0.4653 0.9710 0.3510 0.068 Uiso 1 1 calc R
N1 N 0.2629(6) 1.0595(4) 1.1280(4) 0.024(2) Uani 1 1 d .
N2 N 0.2941(6) 0.9485(4) 1.0676(4) 0.027(2) Uani 1 1 d .
N3 N 0.2960(6) 0.6314(4) 0.0988(3) 0.0213(19) Uani 1 1 d .
N4 N 0.3058(6) 0.5522(4) 0.0103(3) 0.0192(19) Uani 1 1 d .
N5 N 0.2671(6) 0.3508(4) 0.1174(4) 0.022(2) Uani 1 1 d .
N6 N 0.3083(6) 0.2551(4) 0.0345(4) 0.023(2) Uani 1 1 d .
N7 N 0.1997(5) 0.4424(4) 0.4879(4) 0.0199(19) Uani 1 1 d .
N8 N 0.1965(6) 0.3624(4) 0.4031(4) 0.0208(19) Uani 1 1 d .
N9 N 0.1911(6) 0.7612(4) 0.4673(4) 0.031(2) Uani 1 1 d .
N10 N 0.2216(6) 0.6672(5) 0.3857(4) 0.031(2) Uani 1 1 d .
N11 N 0.2182(6) 1.0447(4) 0.4313(4) 0.022(2) Uani 1 1 d .
N12 N 0.2700(6) 0.9314(4) 0.3694(3) 0.021(2) Uani 1 1 d .
C1 C 0.1221(7) 0.5154(4) 0.8709(5) 0.016(2) Uani 1 1 d U
C2 C 0.0669(7) 0.5379(5) 0.8149(4) 0.014(2) Uani 1 1 d U
C3 C 0.4349(7) 0.4670(5) 0.6818(4) 0.019(2) Uani 1 1 d U
C4 C 0.3798(7) 0.4902(4) 0.6252(4) 0.016(2) Uani 1 1 d U
C5 C 0.4361(7) 1.3093(4) 0.7584(4) 0.015(2) Uani 1 1 d U
C6 C 0.3859(8) 1.3188(5) 0.8337(5) 0.024(2) Uani 1 1 d U
C7 C 0.1160(7) 1.3870(5) 0.6898(4) 0.020(2) Uani 1 1 d U
C8 C 0.0663(7) 1.3973(5) 0.7649(4) 0.016(2) Uani 1 1 d U
C9 C 0.1108(8) 1.2093(5) 0.8874(5) 0.022(2) Uani 1 1 d U
C10 C 0.0655(8) 1.2373(5) 0.8258(5) 0.023(2) Uani 1 1 d U
C11 C 0.4373(8) 1.1554(5) 0.7202(5) 0.028(3) Uani 1 1 d U
C12 C 0.3933(8) 1.1969(5) 0.6597(5) 0.022(2) Uani 1 1 d U
C13 C 0.3253(7) 1.0234(5) 0.8811(5) 0.024(2) Uani 1 1 d U
C14 C 0.2207(8) 1.0413(5) 0.9059(5) 0.028(3) Uani 1 1 d U
C15 C 0.2946(8) 1.1050(5) 0.6262(5) 0.025(3) Uani 1 1 d U
C16 C 0.1897(8) 1.1303(5) 0.6505(5) 0.025(3) Uani 1 1 d U
C17 C 0.4212(8) 0.8757(5) 0.7661(5) 0.021(2) Uani 1 1 d U
C18 C 0.3543(8) 0.8639(5) 0.8372(5) 0.025(3) Uani 1 1 d U
C19 C 0.1331(8) 0.9914(5) 0.6559(6) 0.029(3) Uani 1 1 d U
C20 C 0.0723(8) 0.9953(5) 0.7300(6) 0.032(3) Uani 1 1 d U
C21 C 0.0904(8) 0.8025(5) 0.8426(5) 0.024(2) Uani 1 1 d U
C22 C 0.0518(7) 0.8378(5) 0.7782(5) 0.019(2) Uani 1 1 d U
C23 C 0.4295(7) 0.7610(5) 0.6899(5) 0.019(2) Uani 1 1 d U
C24 C 0.3882(7) 0.7900(5) 0.6255(4) 0.020(2) Uani 1 1 d U
C25 C 0.4322(7) 0.6050(5) 0.7347(4) 0.016(2) Uani 1 1 d U
C26 C 0.3829(7) 0.6134(4) 0.8093(4) 0.017(2) Uani 1 1 d U
C27 C 0.1143(7) 0.6861(4) 0.6639(5) 0.018(2) Uani 1 1 d U
C28 C 0.0635(7) 0.6924(4) 0.7391(4) 0.016(2) Uani 1 1 d U
C29 C 0.2406(8) 1.1184(5) 1.1591(5) 0.029(3) Uani 1 1 d .
H29 H 0.1932 1.1573 1.1487 0.034 Uiso 1 1 calc R
C30 C 0.2845(9) 1.1229(6) 1.2047(5) 0.041(3) Uani 1 1 d .
H30 H 0.2654 1.1639 1.2265 0.049 Uiso 1 1 calc R
C31 C 0.3580(8) 1.0672(6) 1.2196(6) 0.043(3) Uani 1 1 d .
H31 H 0.3904 1.0703 1.2495 0.052 Uiso 1 1 calc R
C32 C 0.3802(8) 1.0069(6) 1.1875(5) 0.039(3) Uani 1 1 d .
H32 H 0.4290 0.9683 1.1959 0.047 Uiso 1 1 calc R
C33 C 0.3321(8) 1.0029(6) 1.1438(5) 0.031(3) Uani 1 1 d .
C34 C 0.3466(7) 0.9391(5) 1.1105(5) 0.025(2) Uani 1 1 d .
C35 C 0.4029(8) 0.8723(6) 1.1274(5) 0.039(3) Uani 1 1 d .
H35 H 0.4382 0.8664 1.1583 0.047 Uiso 1 1 calc R
C36 C 0.4062(8) 0.8149(5) 1.0979(5) 0.038(3) Uani 1 1 d .
H36 H 0.4437 0.7696 1.1086 0.046 Uiso 1 1 calc R
C37 C 0.3533(8) 0.8253(5) 1.0524(5) 0.036(3) Uani 1 1 d .
H37 H 0.3548 0.7872 1.0316 0.043 Uiso 1 1 calc R
C38 C 0.2980(8) 0.8926(5) 1.0379(5) 0.034(3) Uani 1 1 d .
H38 H 0.2624 0.8997 1.0069 0.041 Uiso 1 1 calc R
C39 C 0.2894(8) 0.6773(5) 0.1417(5) 0.032(3) Uani 1 1 d .
H39 H 0.2447 0.7209 0.1418 0.038 Uiso 1 1 calc R
C40 C 0.3467(9) 0.6615(6) 0.1851(5) 0.037(3) Uani 1 1 d .
H40 H 0.3433 0.6956 0.2117 0.044 Uiso 1 1 calc R
C41 C 0.4083(8) 0.5961(6) 0.1891(5) 0.040(3) Uani 1 1 d .
H41 H 0.4455 0.5841 0.2198 0.048 Uiso 1 1 calc R
C42 C 0.4147(7) 0.5474(5) 0.1464(5) 0.029(3) Uani 1 1 d .
H42 H 0.4555 0.5020 0.1487 0.034 Uiso 1 1 calc R
C43 C 0.3601(6) 0.5673(5) 0.1012(4) 0.017(2) Uani 1 1 d .
C44 C 0.3638(7) 0.5220(5) 0.0506(4) 0.020(2) Uani 1 1 d .
C45 C 0.4241(7) 0.4547(5) 0.0434(5) 0.029(3) Uani 1 1 d .
H45 H 0.4652 0.4346 0.0711 0.034 Uiso 1 1 calc R
C46 C 0.4212(8) 0.4182(5) -0.0061(5) 0.029(3) Uani 1 1 d .
H46 H 0.4617 0.3732 -0.0128 0.035 Uiso 1 1 calc R
C47 C 0.3599(8) 0.4474(5) -0.0449(5) 0.037(3) Uani 1 1 d .
H47 H 0.3575 0.4223 -0.0776 0.044 Uiso 1 1 calc R
C48 C 0.3012(7) 0.5142(5) -0.0360(5) 0.029(3) Uani 1 1 d .
H48 H 0.2578 0.5336 -0.0619 0.035 Uiso 1 1 calc R
C49 C 0.2429(8) 0.4026(5) 0.1575(5) 0.029(3) Uani 1 1 d .
H49 H 0.1886 0.4382 0.1565 0.035 Uiso 1 1 calc R
C50 C 0.2937(8) 0.4060(5) 0.2000(5) 0.033(3) Uani 1 1 d .
H50 H 0.2754 0.4436 0.2261 0.040 Uiso 1 1 calc R
C51 C 0.3733(8) 0.3517(5) 0.2031(5) 0.031(3) Uani 1 1 d .
H51 H 0.4099 0.3527 0.2309 0.038 Uiso 1 1 calc R
C52 C 0.3976(8) 0.2964(5) 0.1643(5) 0.032(3) Uani 1 1 d .
H52 H 0.4493 0.2586 0.1675 0.038 Uiso 1 1 calc R
C53 C 0.3458(7) 0.2968(5) 0.1213(4) 0.024(2) Uani 1 1 d .
C54 C 0.3650(8) 0.2414(5) 0.0765(5) 0.029(3) Uani 1 1 d .
C55 C 0.4340(8) 0.1787(5) 0.0783(5) 0.032(3) Uani 1 1 d .
H55A H 0.4723 0.1694 0.1078 0.038 Uiso 1 1 calc R
C56 C 0.4449(8) 0.1293(5) 0.0347(5) 0.040(3) Uani 1 1 d .
H56A H 0.4917 0.0869 0.0337 0.048 Uiso 1 1 calc R
C57 C 0.3850(8) 0.1448(5) -0.0067(5) 0.033(3) Uani 1 1 d .
H57A H 0.3907 0.1119 -0.0353 0.040 Uiso 1 1 calc R
C58 C 0.3181(7) 0.2068(5) -0.0064(5) 0.026(2) Uani 1 1 d .
H58A H 0.2785 0.2163 -0.0349 0.031 Uiso 1 1 calc R
C59 C 0.2083(7) 0.4795(5) 0.5324(4) 0.024(2) Uani 1 1 d .
H59A H 0.2533 0.4594 0.5568 0.028 Uiso 1 1 calc R
C60 C 0.1514(8) 0.5469(5) 0.5423(5) 0.032(3) Uani 1 1 d .
H60A H 0.1569 0.5712 0.5744 0.039 Uiso 1 1 calc R
C61 C 0.0863(7) 0.5785(5) 0.5054(4) 0.028(3) Uani 1 1 d .
H61A H 0.0471 0.6239 0.5123 0.033 Uiso 1 1 calc R
C62 C 0.0807(7) 0.5413(5) 0.4579(5) 0.028(3) Uani 1 1 d .
H62A H 0.0384 0.5618 0.4312 0.033 Uiso 1 1 calc R
C63 C 0.1381(7) 0.4735(5) 0.4500(4) 0.022(2) Uani 1 1 d .
C64 C 0.1378(7) 0.4287(5) 0.4004(4) 0.017(2) Uani 1 1 d .
C65 C 0.0823(8) 0.4511(5) 0.3557(5) 0.031(3) Uani 1 1 d .
H65A H 0.0451 0.4980 0.3532 0.037 Uiso 1 1 calc R
C66 C 0.0809(8) 0.4047(5) 0.3139(5) 0.036(3) Uani 1 1 d .
H66A H 0.0419 0.4187 0.2845 0.043 Uiso 1 1 calc R
C67 C 0.1407(8) 0.3360(5) 0.3183(5) 0.031(3) Uani 1 1 d .
H67A H 0.1422 0.3028 0.2915 0.038 Uiso 1 1 calc R
C68 C 0.1966(7) 0.3181(5) 0.3618(5) 0.025(2) Uani 1 1 d .
H68A H 0.2371 0.2725 0.3631 0.030 Uiso 1 1 calc R
C69 C 0.1860(8) 0.8065(5) 0.5083(5) 0.033(3) Uani 1 1 d .
H69A H 0.2264 0.7938 0.5366 0.040 Uiso 1 1 calc R
C70 C 0.1222(8) 0.8721(6) 0.5099(5) 0.043(3) Uani 1 1 d .
H70A H 0.1189 0.9033 0.5394 0.051 Uiso 1 1 calc R
C71 C 0.0638(9) 0.8910(6) 0.4676(6) 0.050(4) Uani 1 1 d .
H71A H 0.0203 0.9352 0.4681 0.060 Uiso 1 1 calc R
C72 C 0.0695(8) 0.8440(6) 0.4242(5) 0.040(3) Uani 1 1 d .
H72A H 0.0309 0.8563 0.3946 0.048 Uiso 1 1 calc R
C73 C 0.1332(8) 0.7794(6) 0.4259(5) 0.033(3) Uani 1 1 d .
C74 C 0.1474(8) 0.7246(6) 0.3822(5) 0.030(3) Uani 1 1 d .
C75 C 0.0894(9) 0.7272(7) 0.3431(5) 0.050(3) Uani 1 1 d .
H75A H 0.0385 0.7662 0.3417 0.060 Uiso 1 1 calc R
C76 C 0.1072(9) 0.6706(7) 0.3052(6) 0.051(4) Uani 1 1 d .
H76 H 0.0681 0.6715 0.2788 0.062 Uiso 1 1 calc R
C77 C 0.1843(10) 0.6133(7) 0.3078(6) 0.054(4) Uani 1 1 d .
H77 H 0.1980 0.5756 0.2826 0.065 Uiso 1 1 calc R
C78 C 0.2405(8) 0.6134(6) 0.3488(5) 0.039(3) Uani 1 1 d .
H78 H 0.2924 0.5754 0.3506 0.046 Uiso 1 1 calc R
C79 C 0.1969(7) 1.0997(5) 0.4665(5) 0.025(2) Uani 1 1 d .
H79 H 0.2247 1.0948 0.5021 0.030 Uiso 1 1 calc R
C80 C 0.1350(7) 1.1635(5) 0.4517(5) 0.029(3) Uani 1 1 d .
H80 H 0.1211 1.2012 0.4770 0.035 Uiso 1 1 calc R
C81 C 0.0941(7) 1.1709(5) 0.3993(5) 0.029(3) Uani 1 1 d .
H81 H 0.0523 1.2138 0.3884 0.035 Uiso 1 1 calc R
C82 C 0.1161(7) 1.1135(5) 0.3627(5) 0.028(3) Uani 1 1 d .
H82 H 0.0894 1.1174 0.3269 0.034 Uiso 1 1 calc R
C83 C 0.1781(7) 1.0505(5) 0.3804(4) 0.019(2) Uani 1 1 d .
C84 C 0.2090(7) 0.9850(5) 0.3441(4) 0.023(2) Uani 1 1 d .
C85 C 0.1737(7) 0.9791(5) 0.2926(5) 0.029(3) Uani 1 1 d .
H85 H 0.1295 1.0173 0.2769 0.035 Uiso 1 1 calc R
C86 C 0.2042(8) 0.9160(5) 0.2644(5) 0.034(3) Uani 1 1 d .
H86 H 0.1821 0.9104 0.2291 0.041 Uiso 1 1 calc R
C87 C 0.2682(7) 0.8622(5) 0.2903(4) 0.028(3) Uani 1 1 d .
H87 H 0.2908 0.8190 0.2719 0.033 Uiso 1 1 calc R
C88 C 0.2998(8) 0.8696(5) 0.3419(5) 0.029(3) Uani 1 1 d .
H88 H 0.3429 0.8314 0.3588 0.035 Uiso 1 1 calc R
O1S O 0.4999(5) 0.6352(3) 0.5012(3) 0.0323(18) Uani 1 1 d .
O2S O 0.9939(12) 0.0464(12) 0.9416(12) 0.344(19) Uani 1 1 d .
O3S O 0.3640(5) 0.1599(4) 0.3579(3) 0.040(2) Uani 1 1 d .
O4S O 0.4922(5) 0.0743(4) 0.4610(4) 0.045(2) Uani 1 1 d .
O5S O 0.8532(6) 0.1381(4) 0.0363(3) 0.054(3) Uani 1 1 d .
O6S O 0.8924(11) 0.1620(7) 0.8077(7) 0.156(6) Uani 1 1 d .
O7S O 0.0096(6) 0.3498(5) 0.9947(4) 0.071(3) Uani 1 1 d .

loop_
_atom_site_aniso_label
_atom_site_aniso_U_11
_atom_site_aniso_U_22
_atom_site_aniso_U_33
_atom_site_aniso_U_23
_atom_site_aniso_U_13
_atom_site_aniso_U_12
Pt1 0.0203(2) 0.00973(19) 0.00842(18) 0.00035(14) -0.00208(16) -0.00324(17)
Pt2 0.0219(2) 0.0095(2) 0.00922(19) 0.00050(14) -0.00231(17) -0.00337(18)
Pt3 0.0224(3) 0.00880(19) 0.01173(19) 0.00086(15) -0.00267(17) -0.00342(18)
Pt4 0.0254(3) 0.0096(2) 0.01109(19) 0.00079(14) -0.00423(17) -0.00380(18)
Pt5 0.0215(2) 0.0099(2) 0.0126(2) 0.00052(15) -0.00330(17) -0.00333(18)
Pt6 0.0201(2) 0.00972(19) 0.01029(19) 0.00091(14) -0.00171(17) -0.00322(17)
Pt7 0.0194(2) 0.0101(2) 0.00841(18) 0.00089(15) -0.00178(16) -0.00349(18)
Cu1 0.0316(8) 0.0227(7) 0.0176(6) -0.0022(5) -0.0079(6) -0.0020(6)
Cu2 0.0280(8) 0.0232(7) 0.0132(6) -0.0001(5) -0.0046(6) -0.0009(6)
Cu3 0.0250(8) 0.0269(7) 0.0131(6) 0.0016(5) -0.0043(5) -0.0038(6)
Cu4 0.0304(8) 0.0151(6) 0.0135(6) 0.0008(5) -0.0089(6) -0.0001(6)
Cu5 0.0251(8) 0.0293(7) 0.0151(6) 0.0046(5) -0.0034(6) -0.0033(6)
Cu6 0.0299(8) 0.0156(6) 0.0161(6) -0.0008(5) -0.0080(6) 0.0000(6)
O1 0.033(5) 0.015(3) 0.011(3) 0.002(3) -0.011(3) -0.005(3)
O2 0.032(4) 0.012(3) 0.004(3) 0.001(2) -0.007(3) -0.008(3)
O3 0.031(4) 0.017(3) 0.006(3) -0.001(3) -0.008(3) -0.008(3)
O4 0.033(5) 0.016(3) 0.008(3) 0.003(3) -0.003(3) -0.001(3)
O5 0.036(5) 0.031(4) 0.008(3) 0.004(3) -0.001(3) 0.001(4)
O6 0.031(5) 0.027(4) 0.013(3) 0.001(3) 0.001(3) -0.012(4)
O7 0.024(5) 0.030(4) 0.015(3) -0.001(3) 0.004(3) -0.006(4)
O8 0.038(5) 0.026(4) 0.009(3) 0.002(3) 0.000(3) -0.004(4)
O9 0.031(5) 0.018(4) 0.012(3) -0.001(3) 0.000(3) -0.002(3)
O10 0.029(5) 0.028(4) 0.006(3) -0.003(3) 0.000(3) -0.001(4)
O11 0.026(5) 0.018(3) 0.008(3) 0.004(3) -0.008(3) -0.002(3)
O12 0.039(5) 0.013(3) 0.011(3) 0.000(3) -0.001(3) -0.008(3)
O13 0.025(5) 0.030(4) 0.017(4) 0.003(3) -0.003(3) -0.009(4)
O14 0.031(5) 0.037(4) 0.017(4) -0.006(3) -0.013(4) 0.008(4)
O15 0.029(5) 0.029(4) 0.020(4) -0.005(3) -0.014(3) 0.005(3)
O16 0.029(5) 0.022(4) 0.022(4) -0.001(3) -0.003(4) -0.005(4)
O17 0.025(5) 0.020(4) 0.014(3) 0.007(3) -0.003(3) -0.004(3)
O18 0.033(5) 0.013(3) 0.007(3) -0.002(3) 0.003(3) -0.006(3)
O19 0.036(5) 0.019(3) 0.004(3) -0.001(3) -0.005(3) -0.010(3)
O20 0.033(5) 0.010(3) 0.004(3) -0.002(2) 0.002(3) -0.002(3)
O21 0.042(5) 0.048(5) 0.015(4) 0.006(3) -0.002(4) -0.002(4)
O22 0.026(5) 0.033(4) 0.026(4) 0.003(3) -0.008(4) -0.006(4)
O23 0.028(5) 0.036(4) 0.025(4) 0.001(3) -0.002(4) 0.006(4)
O24 0.037(5) 0.024(4) 0.013(4) 0.001(3) -0.001(3) -0.002(4)
O25 0.030(5) 0.018(4) 0.025(4) 0.000(3) -0.011(3) -0.004(3)
O26 0.026(4) 0.017(3) 0.010(3) 0.003(3) -0.006(3) -0.006(3)
O27 0.033(5) 0.012(3) 0.009(3) -0.003(3) -0.004(3) 0.003(3)
O28 0.033(5) 0.017(4) 0.021(4) 0.002(3) -0.006(3) 0.004(3)
O29 0.043(5) 0.046(5) 0.022(4) 0.008(3) -0.019(4) -0.017(4)
O30 0.037(5) 0.026(4) 0.013(4) -0.003(3) -0.003(3) -0.005(4)
O31 0.053(6) 0.022(4) 0.020(4) 0.002(3) -0.014(4) -0.007(4)
O32 0.058(6) 0.022(4) 0.023(4) 0.008(3) -0.026(4) -0.003(4)
O33 0.018(4) 0.015(3) 0.022(4) -0.002(3) -0.001(3) -0.001(3)
O34 0.034(5) 0.020(4) 0.011(3) 0.003(3) -0.005(3) -0.012(4)
O35 0.047(5) 0.006(3) 0.012(3) 0.004(3) -0.007(3) -0.003(3)
O36 0.014(4) 0.025(4) 0.034(4) -0.005(3) -0.004(4) 0.005(3)
O37 0.031(5) 0.029(4) 0.024(4) 0.002(3) -0.004(4) -0.008(4)
O38 0.052(6) 0.024(4) 0.017(4) 0.010(3) -0.013(4) -0.009(4)
O39 0.050(6) 0.037(4) 0.043(5) 0.008(4) -0.034(4) -0.008(4)
O40 0.028(5) 0.059(5) 0.063(6) -0.026(5) -0.016(5) 0.001(5)
O41 0.038(5) 0.011(3) 0.006(3) 0.000(3) 0.005(3) -0.004(3)
O42 0.029(5) 0.018(4) 0.017(3) -0.002(3) -0.004(3) -0.009(3)
O43 0.035(5) 0.047(5) 0.015(4) -0.006(3) 0.010(4) -0.009(4)
O44 0.024(5) 0.037(4) 0.032(4) -0.002(3) 0.000(4) -0.008(4)
O45 0.024(4) 0.014(3) 0.008(3) 0.002(3) -0.003(3) -0.002(3)
O46 0.021(4) 0.013(3) 0.009(3) 0.004(3) -0.010(3) 0.000(3)
O47 0.022(5) 0.022(4) 0.024(4) -0.006(3) -0.003(3) -0.004(4)
O48 0.026(5) 0.037(4) 0.014(4) 0.005(3) 0.003(3) -0.004(4)
O49 0.021(4) 0.018(3) 0.013(3) 0.002(3) -0.002(3) -0.002(3)
O50 0.027(5) 0.013(3) 0.008(3) 0.002(3) -0.005(3) 0.001(3)
O51 0.025(5) 0.018(3) 0.010(3) 0.000(3) -0.005(3) 0.001(3)
O52 0.031(5) 0.019(4) 0.014(3) -0.002(3) 0.001(3) -0.008(3)
O53 0.029(5) 0.018(4) 0.019(4) 0.000(3) -0.003(3) -0.006(4)
O54 0.027(4) 0.023(4) 0.016(3) -0.001(3) -0.011(3) -0.004(3)
O55 0.023(4) 0.028(4) 0.024(4) -0.003(3) -0.012(3) 0.003(3)
O56 0.027(5) 0.023(4) 0.020(4) -0.003(3) -0.002(3) -0.009(4)
O57 0.032(5) 0.025(4) 0.028(4) -0.013(3) -0.009(4) 0.003(4)
O58 0.058(7) 0.100(7) 0.031(5) -0.003(5) 0.017(5) -0.035(6)
O59 0.051(6) 0.021(4) 0.018(4) 0.003(3) 0.001(4) 0.000(4)
O60 0.027(5) 0.033(4) 0.022(4) 0.001(3) -0.005(3) 0.001(4)
O61 0.052(6) 0.028(4) 0.022(4) -0.006(3) 0.004(4) -0.008(4)
O62 0.034(5) 0.053(5) 0.029(4) 0.005(4) 0.002(4) -0.017(5)
O63 0.024(4) 0.025(4) 0.014(4) 0.002(3) 0.003(3) -0.006(3)
O64 0.029(5) 0.069(5) 0.014(4) -0.011(4) 0.000(3) -0.005(4)
O65 0.030(5) 0.044(4) 0.016(3) -0.006(3) 0.001(3) -0.015(4)
O66 0.024(4) 0.016(4) 0.015(3) 0.001(3) -0.006(3) 0.007(3)
O67 0.063(6) 0.019(4) 0.019(4) -0.002(3) -0.010(4) -0.003(4)
O68 0.045(5) 0.027(4) 0.018(4) 0.000(3) 0.001(4) -0.003(4)
O69 0.035(5) 0.030(4) 0.023(4) -0.006(3) 0.002(4) -0.003(4)
O70 0.025(5) 0.052(5) 0.019(4) -0.006(3) 0.005(3) -0.004(4)
O71 0.034(5) 0.016(3) 0.019(4) 0.003(3) -0.007(3) -0.001(3)
O72 0.019(4) 0.030(4) 0.022(4) -0.002(3) -0.003(3) -0.001(4)
O73 0.022(4) 0.022(4) 0.024(4) -0.003(3) -0.009(3) 0.008(3)
O74 0.029(5) 0.016(3) 0.016(3) 0.001(3) -0.008(3) -0.003(3)
O75 0.047(6) 0.037(5) 0.033(5) 0.005(4) 0.006(4) -0.005(4)
N1 0.027(6) 0.027(5) 0.018(4) 0.006(4) -0.003(4) -0.014(4)
N2 0.035(6) 0.023(5) 0.020(4) 0.004(4) -0.009(4) -0.008(4)
N3 0.027(5) 0.028(5) 0.012(4) 0.002(3) -0.005(4) -0.014(4)
N4 0.027(5) 0.016(4) 0.013(4) 0.001(3) 0.003(4) -0.011(4)
N5 0.029(6) 0.023(5) 0.014(4) 0.004(4) -0.006(4) -0.010(4)
N6 0.025(5) 0.023(5) 0.017(4) 0.001(4) -0.002(4) -0.006(4)
N7 0.024(5) 0.018(4) 0.015(4) 0.003(3) -0.003(4) -0.007(4)
N8 0.024(5) 0.021(5) 0.016(4) 0.002(3) -0.004(4) -0.007(4)
N9 0.028(6) 0.035(5) 0.020(5) 0.007(4) 0.001(4) -0.008(5)
N10 0.038(6) 0.045(6) 0.014(4) 0.005(4) -0.001(4) -0.024(5)
N11 0.032(6) 0.015(4) 0.014(4) 0.002(3) -0.005(4) -0.004(4)
N12 0.036(6) 0.010(4) 0.013(4) 0.001(3) -0.001(4) -0.005(4)
C1 0.018(6) 0.003(4) 0.027(6) -0.002(4) -0.002(5) -0.006(4)
C2 0.014(6) 0.012(5) 0.018(5) -0.004(4) 0.003(5) -0.011(5)
C3 0.029(7) 0.014(5) 0.009(5) 0.001(4) 0.009(5) -0.012(5)
C4 0.016(6) 0.006(5) 0.019(5) -0.003(4) 0.000(5) 0.002(4)
C5 0.027(7) 0.007(5) 0.012(5) 0.001(4) -0.003(5) -0.010(5)
C6 0.029(7) 0.011(5) 0.020(5) 0.000(4) 0.004(5) -0.001(5)
C7 0.026(7) 0.011(5) 0.017(5) 0.001(4) -0.005(5) 0.000(5)
C8 0.028(7) 0.009(5) 0.009(5) -0.001(4) -0.004(5) -0.004(5)
C9 0.031(7) 0.017(5) 0.017(5) 0.003(4) -0.002(5) -0.012(5)
C10 0.034(8) 0.014(5) 0.026(6) 0.004(4) -0.010(6) -0.013(5)
C11 0.028(7) 0.017(6) 0.027(6) 0.005(5) 0.004(5) -0.004(5)
C12 0.040(8) 0.007(5) 0.014(5) 0.001(4) -0.002(5) -0.003(5)
C13 0.035(7) 0.016(5) 0.020(6) 0.005(4) -0.003(5) -0.012(5)
C14 0.050(8) 0.009(5) 0.025(6) -0.007(4) -0.004(6) -0.008(5)
C15 0.042(8) 0.013(5) 0.024(6) -0.009(4) -0.010(5) -0.007(5)
C16 0.046(8) 0.016(5) 0.021(6) -0.007(5) -0.004(5) -0.019(6)
C17 0.032(7) 0.003(5) 0.029(6) -0.002(4) -0.014(5) 0.001(5)
C18 0.048(8) 0.013(5) 0.021(6) -0.002(4) -0.012(6) -0.015(6)
C19 0.032(7) 0.007(5) 0.053(7) -0.004(5) -0.025(6) 0.002(5)
C20 0.024(7) 0.027(6) 0.047(7) -0.023(5) -0.009(6) 0.001(6)
C21 0.032(7) 0.015(5) 0.020(6) -0.004(4) 0.005(5) -0.008(5)
C22 0.009(6) 0.016(5) 0.029(6) 0.000(4) 0.003(5) -0.009(5)
C23 0.028(7) 0.007(5) 0.021(5) -0.005(4) 0.001(5) -0.007(5)
C24 0.031(7) 0.011(5) 0.014(5) 0.003(4) -0.005(5) -0.005(5)
C25 0.022(7) 0.014(5) 0.010(5) 0.001(4) -0.001(5) -0.008(5)
C26 0.026(7) 0.010(5) 0.011(5) -0.004(4) 0.005(5) -0.006(5)
C27 0.025(7) 0.005(5) 0.023(5) -0.001(4) -0.008(5) -0.002(5)
C28 0.027(7) 0.006(5) 0.013(5) -0.001(4) -0.001(5) -0.006(5)
C29 0.037(7) 0.022(6) 0.026(6) 0.001(5) -0.002(5) -0.015(5)
C30 0.061(10) 0.041(7) 0.029(6) -0.002(5) -0.008(6) -0.028(7)
C31 0.044(9) 0.046(8) 0.047(7) 0.003(6) -0.014(7) -0.024(7)
C32 0.046(8) 0.043(7) 0.028(6) 0.017(5) -0.021(6) -0.015(6)
C33 0.043(8) 0.037(7) 0.017(5) 0.008(5) -0.007(5) -0.021(6)
C34 0.018(6) 0.031(6) 0.024(5) 0.009(5) -0.008(5) -0.009(5)
C35 0.023(7) 0.043(7) 0.034(6) 0.006(6) -0.004(6) 0.005(6)
C36 0.037(8) 0.023(6) 0.031(6) 0.001(5) 0.002(6) 0.012(6)
C37 0.048(8) 0.022(6) 0.023(6) 0.007(5) 0.003(6) -0.004(6)
C38 0.049(8) 0.028(6) 0.020(5) -0.005(5) -0.008(6) 0.000(6)
C39 0.048(8) 0.026(6) 0.018(5) 0.002(5) -0.006(5) -0.008(6)
C40 0.068(10) 0.031(7) 0.023(6) 0.005(5) -0.020(6) -0.027(7)
C41 0.051(9) 0.049(8) 0.029(6) 0.009(6) -0.018(6) -0.026(7)
C42 0.034(7) 0.029(6) 0.028(6) 0.004(5) -0.017(5) -0.012(6)
C43 0.011(6) 0.021(5) 0.012(5) 0.009(4) 0.001(4) -0.004(5)
C44 0.030(7) 0.014(5) 0.011(5) 0.005(4) 0.002(5) -0.009(5)
C45 0.035(7) 0.019(6) 0.022(5) 0.011(4) 0.002(5) -0.009(5)
C46 0.037(8) 0.014(5) 0.025(6) -0.001(4) 0.006(5) -0.006(5)
C47 0.061(9) 0.029(6) 0.019(6) -0.009(5) 0.003(6) -0.018(6)
C48 0.036(7) 0.035(6) 0.018(5) -0.007(5) 0.000(5) -0.016(6)
C49 0.031(7) 0.020(6) 0.024(6) 0.002(5) 0.009(5) -0.006(5)
C50 0.049(8) 0.032(6) 0.024(6) 0.002(5) -0.012(6) -0.017(6)
C51 0.036(8) 0.033(6) 0.027(6) 0.006(5) -0.016(5) -0.011(6)
C52 0.032(7) 0.024(6) 0.039(6) 0.009(5) -0.019(6) -0.005(5)
C53 0.028(7) 0.024(6) 0.017(5) 0.005(4) -0.006(5) -0.005(5)
C54 0.036(8) 0.025(6) 0.026(6) 0.010(5) -0.009(5) -0.015(6)
C55 0.033(7) 0.030(6) 0.033(6) 0.010(5) -0.014(6) -0.012(6)
C56 0.040(8) 0.024(6) 0.040(7) 0.000(5) 0.013(6) -0.009(6)
C57 0.049(8) 0.033(7) 0.020(5) -0.001(5) -0.003(6) -0.020(6)
C58 0.018(6) 0.028(6) 0.026(6) 0.000(5) -0.004(5) -0.001(5)
C59 0.033(7) 0.030(6) 0.014(5) -0.002(4) -0.007(5) -0.017(5)
C60 0.056(9) 0.017(6) 0.020(5) -0.008(4) 0.002(6) -0.011(6)
C61 0.038(8) 0.021(6) 0.017(5) -0.001(4) 0.002(5) -0.006(5)
C62 0.025(7) 0.018(5) 0.032(6) 0.005(5) -0.009(5) 0.003(5)
C63 0.028(7) 0.017(5) 0.010(5) 0.007(4) 0.004(5) -0.005(5)
C64 0.020(6) 0.019(5) 0.011(5) 0.005(4) -0.006(4) -0.005(5)
C65 0.037(8) 0.026(6) 0.027(6) 0.003(5) -0.008(5) -0.008(6)
C66 0.047(8) 0.042(7) 0.019(5) 0.003(5) -0.011(5) -0.014(6)
C67 0.043(8) 0.032(6) 0.025(6) -0.002(5) -0.017(6) -0.013(6)
C68 0.035(7) 0.015(5) 0.028(6) -0.001(4) -0.007(5) -0.012(5)
C69 0.034(8) 0.029(6) 0.030(6) 0.000(5) -0.004(5) -0.004(6)
C70 0.044(9) 0.033(7) 0.029(6) 0.000(5) 0.009(6) 0.002(6)
C71 0.042(9) 0.035(7) 0.047(8) 0.008(6) 0.002(7) 0.009(6)
C72 0.032(8) 0.037(7) 0.036(7) 0.009(6) 0.004(6) -0.008(6)
C73 0.030(7) 0.035(7) 0.024(6) 0.007(5) 0.003(5) -0.010(6)
C74 0.027(7) 0.039(7) 0.021(5) 0.010(5) -0.010(5) -0.009(6)
C75 0.040(9) 0.072(9) 0.032(7) 0.003(6) -0.011(6) -0.009(7)
C76 0.052(10) 0.081(10) 0.031(7) 0.006(7) -0.012(7) -0.038(9)
C77 0.057(10) 0.076(10) 0.028(7) 0.004(6) -0.002(7) -0.031(9)
C78 0.044(8) 0.042(7) 0.027(6) 0.003(5) -0.004(6) -0.017(6)
C79 0.023(7) 0.025(6) 0.025(5) -0.004(5) -0.005(5) -0.005(5)
C80 0.036(7) 0.013(5) 0.035(6) -0.005(5) -0.008(6) 0.000(5)
C81 0.029(7) 0.021(6) 0.028(6) 0.002(5) -0.007(5) 0.003(5)
C82 0.019(6) 0.032(6) 0.027(6) 0.001(5) -0.013(5) 0.006(5)
C83 0.021(6) 0.023(5) 0.010(5) -0.002(4) 0.004(4) -0.010(5)
C84 0.026(7) 0.026(6) 0.015(5) 0.003(4) -0.004(5) -0.011(5)
C85 0.035(7) 0.033(6) 0.020(5) 0.003(5) -0.012(5) -0.011(6)
C86 0.046(8) 0.041(7) 0.019(5) -0.005(5) -0.008(6) -0.014(6)
C87 0.035(7) 0.030(6) 0.017(5) -0.009(5) -0.004(5) -0.007(6)
C88 0.041(8) 0.018(6) 0.029(6) 0.000(5) -0.006(5) -0.013(5)
O1S 0.026(5) 0.038(4) 0.032(4) -0.010(3) -0.002(4) -0.008(4)
O2S 0.070(12) 0.44(4) 0.59(5) -0.35(3) 0.06(3) -0.10(2)
O3S 0.050(6) 0.034(4) 0.023(4) -0.006(3) 0.004(4) -0.003(4)
O4S 0.043(6) 0.048(5) 0.047(5) 0.015(4) -0.021(4) -0.020(4)
O5S 0.084(7) 0.035(5) 0.027(4) 0.000(4) 0.013(4) -0.017(5)
O6S 0.196(17) 0.124(10) 0.203(15) -0.061(10) -0.090(13) -0.054(11)
O7S 0.046(6) 0.123(8) 0.042(5) 0.009(5) -0.008(5) -0.033(6)

loop_
_atom_type_symbol
_atom_type_description
_atom_type_scat_dispersion_real
_atom_type_scat_dispersion_imag
_atom_type_scat_source
C C 0.0033 0.0016 'International Tables Vol C Tables 4.2.6.8 and 6.1.1.4'
H H 0.0000 0.0000 'International Tables Vol C Tables 4.2.6.8 and 6.1.1.4'
N N 0.0061 0.0033 'International Tables Vol C Tables 4.2.6.8 and 6.1.1.4'
O O 0.0106 0.0060 'International Tables Vol C Tables 4.2.6.8 and 6.1.1.4'
Cu Cu 0.3201 1.2651 'International Tables Vol C Tables 4.2.6.8 and 6.1.1.4'
Pt Pt -1.7033 8.3905 'International Tables Vol C Tables 4.2.6.8 and 6.1.1.4'

loop_
_geom_angle_atom_site_label_1
_geom_angle_atom_site_label_2
_geom_angle_atom_site_label_3
_geom_angle
_geom_angle_site_symmetry_3
O2 Pt1 O1 82.5(2) .
O2 Pt1 O4 97.3(2) .
O1 Pt1 O4 179.7(3) .
O2 Pt1 O3 179.2(2) .
O1 Pt1 O3 97.3(2) .
O4 Pt1 O3 82.9(3) .
O2 Pt1 Pt7 88.98(15) .
O1 Pt1 Pt7 90.89(16) .
O4 Pt1 Pt7 89.17(17) .
O3 Pt1 Pt7 91.80(16) .
O2 Pt1 Pt2 90.39(15) 1_545
O1 Pt1 Pt2 88.62(16) 1_545
O4 Pt1 Pt2 91.33(17) 1_545
O3 Pt1 Pt2 88.83(16) 1_545
Pt7 Pt1 Pt2 179.24(2) 1_545
O10 Pt2 O12 97.2(3) .
O10 Pt2 O11 179.0(2) .
O12 Pt2 O11 82.6(3) .
O10 Pt2 O9 82.2(3) .
O12 Pt2 O9 179.1(2) .
O11 Pt2 O9 98.0(3) .
O10 Pt2 Pt3 90.99(18) .
O12 Pt2 Pt3 91.06(16) .
O11 Pt2 Pt3 88.02(16) .
O9 Pt2 Pt3 88.26(17) .
O10 Pt2 Pt1 87.95(18) 1_565
O12 Pt2 Pt1 89.11(16) 1_565
O11 Pt2 Pt1 93.04(16) 1_565
O9 Pt2 Pt1 91.57(17) 1_565
Pt3 Pt2 Pt1 178.943(16) 1_565
O18 Pt3 O20 96.7(3) .
O18 Pt3 O19 178.6(2) .
O20 Pt3 O19 83.4(3) .
O18 Pt3 O17 81.7(3) .
O20 Pt3 O17 178.1(3) .
O19 Pt3 O17 98.2(2) .
O18 Pt3 Pt4 90.90(16) .
O20 Pt3 Pt4 89.65(16) .
O19 Pt3 Pt4 87.72(16) .
O17 Pt3 Pt4 91.57(17) .
O18 Pt3 Pt2 86.72(16) .
O20 Pt3 Pt2 81.61(16) .
O19 Pt3 Pt2 94.66(16) .
O17 Pt3 Pt2 97.08(17) .
Pt4 Pt3 Pt2 170.596(17) .
O25 Pt4 O27 97.0(3) .
O25 Pt4 O28 177.7(2) .
O27 Pt4 O28 82.8(3) .
O25 Pt4 O26 82.0(3) .
O27 Pt4 O26 178.9(3) .
O28 Pt4 O26 98.3(3) .
O25 Pt4 Pt5 94.37(17) .
O27 Pt4 Pt5 88.38(16) .
O28 Pt4 Pt5 87.94(18) .
O26 Pt4 Pt5 91.31(16) .
O25 Pt4 Pt3 91.83(17) .
O27 Pt4 Pt3 89.87(16) .
O28 Pt4 Pt3 85.85(17) .
O26 Pt4 Pt3 90.54(16) .
Pt5 Pt4 Pt3 173.716(18) .
O36 Pt5 O34 95.4(3) .
O36 Pt5 O33 176.7(2) .
O34 Pt5 O33 83.6(3) .
O36 Pt5 O35 83.0(3) .
O34 Pt5 O35 177.2(3) .
O33 Pt5 O35 98.2(3) .
O36 Pt5 Pt4 89.97(18) .
O34 Pt5 Pt4 89.16(17) .
O33 Pt5 Pt4 86.88(17) .
O35 Pt5 Pt4 93.15(16) .
O36 Pt5 Pt6 90.69(18) .
O34 Pt5 Pt6 87.52(17) .
O33 Pt5 Pt6 92.40(16) .
O35 Pt5 Pt6 90.18(16) .
Pt4 Pt5 Pt6 176.658(17) .
O41 Pt6 O42 83.3(3) .
O41 Pt6 O45 96.6(3) .
O42 Pt6 O45 179.2(2) .
O41 Pt6 O46 179.4(3) .
O42 Pt6 O46 97.3(2) .
O45 Pt6 O46 82.9(2) .
O41 Pt6 Pt5 89.58(16) .
O42 Pt6 Pt5 91.70(16) .
O45 Pt6 Pt5 87.51(16) .
O46 Pt6 Pt5 90.70(16) .
O41 Pt6 Pt7 85.60(16) .
O42 Pt6 Pt7 94.93(16) .
O45 Pt6 Pt7 85.85(16) .
O46 Pt6 Pt7 94.05(16) .
Pt5 Pt6 Pt7 171.289(18) .
O51 Pt7 O52 82.1(3) .
O51 Pt7 O49 96.9(3) .
O52 Pt7 O49 179.0(2) .
O51 Pt7 O50 179.4(3) .
O52 Pt7 O50 98.5(3) .
O49 Pt7 O50 82.5(3) .
O51 Pt7 Pt6 92.90(16) .
O52 Pt7 Pt6 87.31(17) .
O49 Pt7 Pt6 92.84(17) .
O50 Pt7 Pt6 86.91(16) .
O51 Pt7 Pt1 88.79(16) .
O52 Pt7 Pt1 90.87(17) .
O49 Pt7 Pt1 89.01(17) .
O50 Pt7 Pt1 91.42(16) .
Pt6 Pt7 Pt1 177.318(17) .
O57 Cu1 N2 172.7(3) .
O57 Cu1 N1 92.2(3) .
N2 Cu1 N1 81.5(3) .
O57 Cu1 O30 87.4(3) .
N2 Cu1 O30 97.7(3) .
N1 Cu1 O30 165.1(3) .
O57 Cu1 O58 92.0(4) .
N2 Cu1 O58 93.1(4) .
N1 Cu1 O58 103.1(3) .
O30 Cu1 O58 91.8(3) .
O59 Cu2 N3 93.9(3) .
O59 Cu2 O60 91.6(3) .
N3 Cu2 O60 173.0(3) .
O59 Cu2 N4 172.9(3) .
N3 Cu2 N4 81.4(3) .
O60 Cu2 N4 93.5(3) .
O59 Cu2 O61 96.3(3) .
N3 Cu2 O61 86.4(3) .
O60 Cu2 O61 88.7(3) .
N4 Cu2 O61 88.7(3) .
O59 Cu2 O62 91.3(3) .
N3 Cu2 O62 96.7(3) .
O60 Cu2 O62 87.5(3) .
N4 Cu2 O62 84.0(3) .
O61 Cu2 O62 171.5(2) .
O64 Cu3 N5 167.4(3) .
O64 Cu3 N6 92.7(3) .
N5 Cu3 N6 82.6(3) .
O64 Cu3 O63 88.6(3) .
N5 Cu3 O63 93.5(3) .
N6 Cu3 O63 167.8(3) .
O64 Cu3 O65 91.7(3) .
N5 Cu3 O65 100.5(3) .
N6 Cu3 O65 96.7(3) .
O63 Cu3 O65 95.4(3) .
O66 Cu4 N8 172.7(3) .
O66 Cu4 N7 91.3(3) .
N8 Cu4 N7 82.0(3) .
O66 Cu4 O67 89.9(3) .
N8 Cu4 O67 96.6(3) .
N7 Cu4 O67 177.4(3) .
O66 Cu4 O69 86.3(3) .
N8 Cu4 O69 97.4(3) .
N7 Cu4 O69 97.4(3) .
O67 Cu4 O69 85.0(3) .
O66 Cu4 O68 91.5(3) .
N8 Cu4 O68 85.6(3) .
N7 Cu4 O68 90.3(3) .
O67 Cu4 O68 87.4(3) .
O69 Cu4 O68 172.1(2) .
O70 Cu5 N10 166.2(3) .
O70 Cu5 O71 90.9(3) .
N10 Cu5 O71 94.1(3) .
O70 Cu5 N9 91.0(3) .
N10 Cu5 N9 81.6(4) .
O71 Cu5 N9 168.2(3) .
O70 Cu5 O72 88.7(3) .
N10 Cu5 O72 103.9(3) .
O71 Cu5 O72 91.4(3) .
N9 Cu5 O72 100.2(3) .
O74 Cu6 O73 91.1(3) .
O74 Cu6 N12 92.3(3) .
O73 Cu6 N12 170.2(3) .
O74 Cu6 N11 170.9(3) .
O73 Cu6 N11 93.8(3) .
N12 Cu6 N11 81.7(3) .
O74 Cu6 O75 94.3(3) .
O73 Cu6 O75 89.2(3) .
N12 Cu6 O75 99.8(3) .
N11 Cu6 O75 93.4(3) .
C1 O1 Pt1 113.9(6) .
C2 O2 Pt1 113.9(6) .
C3 O3 Pt1 113.3(6) .
C4 O4 Pt1 114.1(6) .
C5 O9 Pt2 113.4(6) .
C6 O10 Pt2 115.0(6) .
C7 O11 Pt2 112.9(6) .
C8 O12 Pt2 113.7(6) .
C9 O17 Pt3 113.2(6) .
C10 O18 Pt3 115.3(6) .
C11 O19 Pt3 111.2(6) .
C12 O20 Pt3 113.0(6) .
C13 O25 Pt4 113.5(7) .
C14 O26 Pt4 112.2(7) .
C15 O27 Pt4 112.3(7) .
C16 O28 Pt4 112.6(7) .
C14 O30 Cu1 137.4(7) .
C17 O33 Pt5 113.5(6) .
C18 O34 Pt5 112.8(6) .
C19 O35 Pt5 113.0(6) .
C20 O36 Pt5 113.6(7) .
C21 O41 Pt6 113.0(6) .
C22 O42 Pt6 113.5(6) .
C23 O45 Pt6 113.4(6) .
C24 O46 Pt6 113.5(6) .
C25 O49 Pt7 113.4(6) .
C26 O50 Pt7 112.9(5) .
C27 O51 Pt7 115.0(6) .
C28 O52 Pt7 113.3(6) .
C29 N1 C33 118.2(9) .
C29 N1 Cu1 128.0(7) .
C33 N1 Cu1 113.8(6) .
C34 N2 C38 119.5(9) .
C34 N2 Cu1 115.8(7) .
C38 N2 Cu1 124.6(7) .
C39 N3 C43 117.6(8) .
C39 N3 Cu2 126.6(7) .
C43 N3 Cu2 115.5(6) .
C44 N4 C48 119.3(8) .
C44 N4 Cu2 115.1(6) .
C48 N4 Cu2 125.6(7) .
C49 N5 C53 117.7(9) .
C49 N5 Cu3 127.9(7) .
C53 N5 Cu3 114.2(6) .
C58 N6 C54 120.0(9) .
C58 N6 Cu3 125.9(7) .
C54 N6 Cu3 113.8(7) .
C63 N7 C59 119.3(8) .
C63 N7 Cu4 113.7(6) .
C59 N7 Cu4 126.8(7) .
C68 N8 C64 117.7(8) .
C68 N8 Cu4 127.5(7) .
C64 N8 Cu4 114.3(6) .
C69 N9 C73 119.7(9) .
C69 N9 Cu5 125.7(8) .
C73 N9 Cu5 114.4(7) .
C78 N10 C74 120.2(9) .
C78 N10 Cu5 124.8(8) .
C74 N10 Cu5 114.7(7) .
C79 N11 C83 120.1(8) .
C79 N11 Cu6 126.0(7) .
C83 N11 Cu6 113.9(6) .
C84 N12 C88 118.2(8) .
C84 N12 Cu6 115.8(6) .
C88 N12 Cu6 125.9(7) .
O5 C1 O1 125.6(9) .
O5 C1 C2 118.6(9) .
O1 C1 C2 115.9(8) .
O6 C2 O2 125.5(9) .
O6 C2 C1 120.6(8) .
O2 C2 C1 113.8(8) .
O7 C3 O3 124.7(9) .
O7 C3 C4 120.8(8) .
O3 C3 C4 114.4(9) .
O8 C4 O4 124.5(9) .
O8 C4 C3 120.3(9) .
O4 C4 C3 115.2(8) .
O13 C5 O9 124.3(8) .
O13 C5 C6 120.4(9) .
O9 C5 C6 115.4(9) .
O14 C6 O10 124.7(9) .
O14 C6 C5 121.5(10) .
O10 C6 C5 113.8(9) .
O15 C7 O11 123.7(9) .
O15 C7 C8 120.6(9) .
O11 C7 C8 115.6(8) .
O16 C8 O12 126.8(9) .
O16 C8 C7 118.3(9) .
O12 C8 C7 114.8(9) .
O21 C9 O17 125.3(9) .
O21 C9 C10 117.8(10) .
O17 C9 C10 116.9(9) .
O22 C10 O18 126.1(9) .
O22 C10 C9 121.5(10) .
O18 C10 C9 112.4(9) .
O23 C11 O19 125.6(10) .
O23 C11 C12 121.0(9) .
O19 C11 C12 113.2(9) .
O24 C12 O20 124.1(9) .
O24 C12 C11 120.3(10) .
O20 C12 C11 115.6(8) .
O29 C13 O25 125.4(10) .
O29 C13 C14 120.9(9) .
O25 C13 C14 113.6(9) .
O30 C14 O26 121.6(10) .
O30 C14 C13 121.7(9) .
O26 C14 C13 116.5(9) .
O31 C15 O27 123.8(10) .
O31 C15 C16 119.8(9) .
O27 C15 C16 116.3(9) .
O32 C16 O28 123.2(11) .
O32 C16 C15 122.0(9) .
O28 C16 C15 114.8(9) .
O37 C17 O33 126.4(10) .
O37 C17 C18 119.0(9) .
O33 C17 C18 114.5(9) .
O38 C18 O34 124.5(10) .
O38 C18 C17 120.3(10) .
O34 C18 C17 115.2(8) .
O39 C19 O35 122.6(11) .
O39 C19 C20 124.0(10) .
O35 C19 C20 113.4(9) .
O40 C20 O36 126.2(11) .
O40 C20 C19 118.2(10) .
O36 C20 C19 115.5(9) .
O43 C21 O41 123.7(10) .
O43 C21 C22 120.8(10) .
O41 C21 C22 115.5(8) .
O44 C22 O42 126.2(9) .
O44 C22 C21 119.9(9) .
O42 C22 C21 113.9(9) .
O47 C23 O45 124.8(9) .
O47 C23 C24 122.2(9) .
O45 C23 C24 112.9(9) .
O48 C24 O46 126.3(9) .
O48 C24 C23 116.5(9) .
O46 C24 C23 117.1(8) .
O53 C25 O49 124.6(8) .
O53 C25 C26 120.5(9) .
O49 C25 C26 114.8(9) .
O54 C26 O50 123.8(8) .
O54 C26 C25 120.3(9) .
O50 C26 C25 115.9(8) .
O55 C27 O51 124.5(9) .
O55 C27 C28 121.8(9) .
O51 C27 C28 113.8(8) .
O56 C28 O52 124.4(8) .
O56 C28 C27 120.1(9) .
O52 C28 C27 115.5(9) .
N1 C29 C30 122.3(11) .
C29 C30 C31 120.7(11) .
C32 C31 C30 116.5(11) .
C33 C32 C31 121.3(11) .
N1 C33 C32 120.9(10) .
N1 C33 C34 113.7(9) .
C32 C33 C34 125.4(11) .
N2 C34 C35 121.3(10) .
N2 C34 C33 114.9(9) .
C35 C34 C33 123.5(10) .
C36 C35 C34 119.4(11) .
C35 C36 C37 118.9(10) .
C36 C37 C38 119.3(10) .
N2 C38 C37 121.5(10) .
N3 C39 C40 122.1(10) .
C41 C40 C39 119.8(10) .
C40 C41 C42 118.8(10) .
C43 C42 C41 119.1(10) .
N3 C43 C42 122.4(9) .
N3 C43 C44 113.4(8) .
C42 C43 C44 124.2(9) .
N4 C44 C45 121.8(9) .
N4 C44 C43 114.6(8) .
C45 C44 C43 123.6(9) .
C46 C45 C44 117.9(10) .
C47 C46 C45 120.3(10) .
C46 C47 C48 119.9(9) .
N4 C48 C47 120.6(10) .
N5 C49 C50 123.7(10) .
C49 C50 C51 118.1(10) .
C52 C51 C50 119.1(10) .
C53 C52 C51 120.2(10) .
C52 C53 N5 121.1(9) .
C52 C53 C54 125.5(10) .
N5 C53 C54 113.4(9) .
N6 C54 C55 121.5(9) .
N6 C54 C53 115.6(9) .
C55 C54 C53 122.9(10) .
C54 C55 C56 118.2(10) .
C57 C56 C55 118.6(10) .
C58 C57 C56 121.0(10) .
N6 C58 C57 120.7(10) .
N7 C59 C60 120.7(9) .
C61 C60 C59 120.7(9) .
C60 C61 C62 118.1(9) .
C61 C62 C63 119.6(10) .
N7 C63 C62 121.5(9) .
N7 C63 C64 114.4(8) .
C62 C63 C64 124.1(9) .
N8 C64 C65 121.6(9) .
N8 C64 C63 114.8(8) .
C65 C64 C63 123.6(9) .
C64 C65 C66 120.7(10) .
C65 C66 C67 116.9(10) .
C68 C67 C66 119.5(10) .
N8 C68 C67 123.6(10) .
N9 C69 C70 121.3(11) .
C71 C70 C69 119.1(11) .
C70 C71 C72 119.7(11) .
C73 C72 C71 118.3(12) .
N9 C73 C72 121.9(11) .
N9 C73 C74 114.0(10) .
C72 C73 C74 124.1(11) .
N10 C74 C75 120.8(11) .
N10 C74 C73 115.1(9) .
C75 C74 C73 124.0(11) .
C74 C75 C76 119.6(12) .
C77 C76 C75 119.0(12) .
C76 C77 C78 118.8(12) .
N10 C78 C77 121.5(12) .
N11 C79 C80 121.7(9) .
C81 C80 C79 119.3(9) .
C80 C81 C82 119.0(9) .
C83 C82 C81 119.1(9) .
N11 C83 C82 120.8(8) .
N11 C83 C84 114.8(8) .
C82 C83 C84 124.4(9) .
N12 C84 C85 122.5(9) .
N12 C84 C83 113.7(8) .
C85 C84 C83 123.7(9) .
C86 C85 C84 119.3(10) .
C87 C86 C85 117.1(9) .
C88 C87 C86 121.8(10) .
N12 C88 C87 121.0(10) .

loop_
_geom_bond_atom_site_label_1
_geom_bond_atom_site_label_2
_geom_bond_distance
_geom_bond_site_symmetry_2
Pt1 O2 1.995(7) .
Pt1 O1 1.995(6) .
Pt1 O4 2.002(6) .
Pt1 O3 2.006(7) .
Pt1 Pt7 2.8554(12) .
Pt1 Pt2 2.9038(12) 1_545
Pt2 O10 1.986(6) .
Pt2 O12 1.995(7) .
Pt2 O11 2.010(6) .
Pt2 O9 2.011(7) .
Pt2 Pt3 2.8852(12) .
Pt2 Pt1 2.9038(12) 1_565
Pt3 O18 1.981(7) .
Pt3 O20 1.994(5) .
Pt3 O19 2.000(7) .
Pt3 O17 2.007(6) .
Pt3 Pt4 2.8792(12) .
Pt4 O25 2.004(7) .
Pt4 O27 2.007(6) .
Pt4 O28 2.010(7) .
Pt4 O26 2.014(6) .
Pt4 Pt5 2.7621(11) .
Pt5 O36 1.980(7) .
Pt5 O34 1.988(6) .
Pt5 O33 1.997(7) .
Pt5 O35 2.005(6) .
Pt5 Pt6 2.7798(11) .
Pt6 O41 1.990(6) .
Pt6 O42 1.993(7) .
Pt6 O45 1.999(6) .
Pt6 O46 2.007(6) .
Pt6 Pt7 2.7999(12) .
Pt7 O51 1.990(6) .
Pt7 O52 1.996(7) .
Pt7 O49 2.001(7) .
Pt7 O50 2.002(6) .
Cu1 O57 1.945(6) .
Cu1 N2 1.964(8) .
Cu1 N1 1.999(8) .
Cu1 O30 2.039(6) .
Cu1 O58 2.190(8) .
Cu2 O59 1.951(6) .
Cu2 N3 1.968(7) .
Cu2 O60 1.983(6) .
Cu2 N4 1.987(7) .
Cu2 O61 2.425(7) .
Cu2 O62 2.429(7) .
Cu3 O64 1.943(6) .
Cu3 N5 1.973(7) .
Cu3 N6 1.984(8) .
Cu3 O63 2.007(6) .
Cu3 O65 2.193(7) .
Cu4 O66 1.966(6) .
Cu4 N8 1.967(7) .
Cu4 N7 2.000(7) .
Cu4 O67 2.008(6) .
Cu4 O69 2.360(7) .
Cu4 O68 2.397(7) .
Cu5 O70 1.937(7) .
Cu5 N10 1.964(8) .
Cu5 O71 1.990(6) .
Cu5 N9 2.013(9) .
Cu5 O72 2.197(7) .
Cu6 O74 1.959(6) .
Cu6 O73 1.977(6) .
Cu6 N12 1.977(7) .
Cu6 N11 1.993(8) .
Cu6 O75 2.357(8) .
O1 C1 1.263(11) .
O2 C2 1.294(10) .
O3 C3 1.316(10) .
O4 C4 1.289(11) .
O5 C1 1.232(10) .
O6 C2 1.186(11) .
O7 C3 1.191(11) .
O8 C4 1.208(10) .
O9 C5 1.291(11) .
O10 C6 1.294(12) .
O11 C7 1.277(12) .
O12 C8 1.282(11) .
O13 C5 1.204(11) .
O14 C6 1.202(12) .
O15 C7 1.226(11) .
O16 C8 1.203(11) .
O17 C9 1.247(12) .
O18 C10 1.283(11) .
O19 C11 1.318(11) .
O20 C12 1.273(12) .
O21 C9 1.214(11) .
O22 C10 1.189(12) .
O23 C11 1.194(12) .
O24 C12 1.218(11) .
O25 C13 1.288(11) .
O26 C14 1.282(12) .
O27 C15 1.280(11) .
O28 C16 1.286(11) .
O29 C13 1.220(11) .
O30 C14 1.252(11) .
O31 C15 1.245(11) .
O32 C16 1.226(12) .
O33 C17 1.277(11) .
O34 C18 1.290(12) .
O35 C19 1.299(12) .
O36 C20 1.267(12) .
O37 C17 1.211(12) .
O38 C18 1.208(11) .
O39 C19 1.213(12) .
O40 C20 1.199(12) .
O41 C21 1.287(12) .
O42 C22 1.294(11) .
O43 C21 1.203(11) .
O44 C22 1.204(11) .
O45 C23 1.315(11) .
O46 C24 1.243(12) .
O47 C23 1.180(12) .
O48 C24 1.216(11) .
O49 C25 1.288(11) .
O50 C26 1.287(11) .
O51 C27 1.282(11) .
O52 C28 1.295(11) .
O53 C25 1.213(11) .
O54 C26 1.227(11) .
O55 C27 1.212(11) .
O56 C28 1.215(11) .
N1 C29 1.343(11) .
N1 C33 1.361(13) .
N2 C34 1.327(12) .
N2 C38 1.344(11) .
N3 C39 1.352(11) .
N3 C43 1.357(11) .
N4 C44 1.334(12) .
N4 C48 1.358(11) .
N5 C49 1.341(11) .
N5 C53 1.377(12) .
N6 C58 1.344(11) .
N6 C54 1.350(12) .
N7 C63 1.343(12) .
N7 C59 1.343(11) .
N8 C68 1.338(11) .
N8 C64 1.351(11) .
N9 C69 1.323(12) .
N9 C73 1.347(13) .
N10 C78 1.342(12) .
N10 C74 1.364(13) .
N11 C79 1.332(11) .
N11 C83 1.342(11) .
N12 C84 1.323(12) .
N12 C88 1.344(11) .
C1 C2 1.554(13) .
C3 C4 1.561(13) .
C5 C6 1.551(12) .
C7 C8 1.549(12) .
C9 C10 1.554(13) .
C11 C12 1.557(13) .
C13 C14 1.545(15) .
C15 C16 1.548(15) .
C17 C18 1.573(14) .
C19 C20 1.564(15) .
C21 C22 1.559(13) .
C23 C24 1.570(13) .
C25 C26 1.533(12) .
C27 C28 1.543(12) .
C29 C30 1.350(14) .
C30 C31 1.390(15) .
C31 C32 1.381(14) .
C32 C33 1.363(14) .
C33 C34 1.480(13) .
C34 C35 1.384(13) .
C35 C36 1.373(14) .
C36 C37 1.373(15) .
C37 C38 1.373(13) .
C39 C40 1.376(14) .
C40 C41 1.359(15) .
C41 C42 1.395(13) .
C42 C43 1.366(13) .
C43 C44 1.486(12) .
C44 C45 1.383(12) .
C45 C46 1.382(13) .
C46 C47 1.347(14) .
C47 C48 1.372(14) .
C49 C50 1.371(14) .
C50 C51 1.388(14) .
C51 C52 1.380(13) .
C52 C53 1.364(13) .
C53 C54 1.480(13) .
C54 C55 1.377(14) .
C55 C56 1.398(13) .
C56 C57 1.377(15) .
C57 C58 1.348(13) .
C59 C60 1.373(13) .
C60 C61 1.372(14) .
C61 C62 1.374(12) .
C62 C63 1.377(12) .
C63 C64 1.483(12) .
C64 C65 1.368(13) .
C65 C66 1.388(13) .
C66 C67 1.395(14) .
C67 C68 1.356(13) .
C69 C70 1.374(14) .
C70 C71 1.366(16) .
C71 C72 1.382(15) .
C72 C73 1.360(14) .
C73 C74 1.471(14) .
C74 C75 1.369(15) .
C75 C76 1.404(15) .
C76 C77 1.389(17) .
C77 C78 1.391(16) .
C79 C80 1.373(13) .
C80 C81 1.371(13) .
C81 C82 1.389(12) .
C82 C83 1.379(13) .
C83 C84 1.504(12) .
C84 C85 1.373(12) .
C85 C86 1.373(13) .
C86 C87 1.360(14) .
C87 C88 1.346(13) .
